data_4332400
loop_
_publ_author_name
'Hwang, In-Chul'
'Chandran, R. Prakash'
'Singh, N. Jiten'
'Khandelwal, Manish'
'Thangadurai, T. Daniel'
'Lee, Jung-Woo'
'Chang, Jeong Ah'
'Kim, Kwang S.'

_publ_section_title
;
 Organic&#x2212;Inorganic Hybrid Compounds of Li with Bisimidazole
 Derivatives:&#x00A0; Li Ion Binding Study and Topochemical Properties
;
_journal_issue 20
_journal_name_full 'Inorganic Chemistry'
_journal_page_first 8062
_journal_page_last 8069
_journal_paper_doi 10.1021/ic060323h
_journal_volume 45
_journal_year 2006
_chemical_formula_moiety Li(C7H8N4)ClO4
_chemical_formula_sum 'C7 H8 Cl Li N4 O4'
_chemical_formula_weight 254.56
_chemical_name_common Li(C7H8N4)ClO4
_chemical_name_systematic
; 
 Lithium(bisimidazole)perchlorate 
;
_space_group_IT_number 76
_symmetry_cell_setting tetragonal
_symmetry_space_group_name_Hall 'P 4w'
_symmetry_space_group_name_H-M 'P 41'
_atom_sites_solution_hydrogens geom
_atom_sites_solution_primary direct
_atom_sites_solution_secondary difmap
_audit_creation_method SHELXL-97
_cell_angle_alpha 90.00
_cell_angle_beta 90.00
_cell_angle_gamma 90.00
_cell_formula_units_Z 4
_cell_length_a 9.151(2)
_cell_length_b 9.151(2)
_cell_length_c 13.023(5)
_cell_measurement_reflns_used 2263
_cell_measurement_temperature 243(2)
_cell_measurement_theta_max 20.799
_cell_measurement_theta_min 2.226
_cell_volume 1090.6(5)
_computing_cell_refinement 'Bruker SMART'
_computing_data_collection 'Bruker SMART'
_computing_data_reduction 'Bruker SAINT'
_computing_molecular_graphics 'ORTEP-3 for Windows (Farrugia, 1997)'
_computing_publication_material 'ORTEP-3 for Windows (Farrugia, 1997)'
_computing_structure_refinement 'SHELXL-97 (Sheldrick, 1997)'
_computing_structure_solution 'SHELXS-97 (Sheldrick, 1990)'
_diffrn_ambient_temperature 243(2)
_diffrn_measured_fraction_theta_full 1.000
_diffrn_measured_fraction_theta_max 1.000
_diffrn_measurement_device_type 'Bruker SMART CCD area-detector'
_diffrn_measurement_method 'omega and pi scan'
_diffrn_radiation_monochromator graphite
_diffrn_radiation_source 'fine-focus sealed tube'
_diffrn_radiation_type MoK\a
_diffrn_radiation_wavelength 0.71073
_diffrn_reflns_av_R_equivalents 0.0293
_diffrn_reflns_av_sigmaI/netI 0.0510
_diffrn_reflns_limit_h_max 11
_diffrn_reflns_limit_h_min -9
_diffrn_reflns_limit_k_max 11
_diffrn_reflns_limit_k_min -11
_diffrn_reflns_limit_l_max 15
_diffrn_reflns_limit_l_min -16
_diffrn_reflns_number 6431
_diffrn_reflns_theta_full 26.36
_diffrn_reflns_theta_max 26.36
_diffrn_reflns_theta_min 2.23
_exptl_absorpt_coefficient_mu 0.357
_exptl_absorpt_correction_T_max 1.000000
_exptl_absorpt_correction_T_min 0.802409
_exptl_absorpt_correction_type multi-scan
_exptl_absorpt_process_details SADABS-Bruker
_exptl_crystal_colour colorless
_exptl_crystal_density_diffrn 1.550
_exptl_crystal_density_method 'not measured'
_exptl_crystal_description cube
_exptl_crystal_F_000 520
_exptl_crystal_size_max 0.1
_exptl_crystal_size_mid 0.1
_exptl_crystal_size_min 0.1
_refine_diff_density_max 0.466
_refine_diff_density_min -0.302
_refine_diff_density_rms 0.056
_refine_ls_abs_structure_details 'Flack H D (1983), Acta Cryst. A39, 876-881'
_refine_ls_abs_structure_Flack -0.01(12)
_refine_ls_extinction_method none
_refine_ls_goodness_of_fit_ref 0.980
_refine_ls_hydrogen_treatment constr
_refine_ls_matrix_type full
_refine_ls_number_parameters 154
_refine_ls_number_reflns 2181
_refine_ls_number_restraints 1
_refine_ls_restrained_S_all 0.980
_refine_ls_R_factor_all 0.0727
_refine_ls_R_factor_gt 0.0562
_refine_ls_shift/su_max 0.083
_refine_ls_shift/su_mean 0.071
_refine_ls_structure_factor_coef Fsqd
_refine_ls_weighting_details 'calc w=1/[\s^2^(Fo^2^)+(0.0947P)^2^+0.0000P] where P=(Fo^2^+2Fc^2^)/3'
_refine_ls_weighting_scheme calc
_refine_ls_wR_factor_gt 0.1454
_refine_ls_wR_factor_ref 0.1544
_reflns_number_gt 1609
_reflns_number_total 2181
_reflns_threshold_expression >2sigma(I)
_cod_data_source_file ic060323hsup1.cif
_cod_data_source_block pc50
_cod_depositor_comments
;
The following automatic conversions were performed:

'_symmetry_cell_setting' value 'Tetragonal' changed to 'tetragonal'
according to /home/saulius/struct/CIF-dictionaries/cif_core.dic
dictionary named 'cif_core.dic' version 2.4.2 from 2011-04-26.

Automatic conversion script
Id: cif_fix_values 1891 2012-01-12 08:04:46Z andrius 
;
_cod_original_cell_volume 1090.7(6)
_cod_original_sg_symbol_H-M P4(1)
_cod_database_code 4332400

loop_
_symmetry_equiv_pos_as_xyz
'x, y, z'
'-x, -y, z+1/2'
'-y, x, z+1/4'
'y, -x, z+3/4'

loop_
_atom_site_label
_atom_site_type_symbol
_atom_site_fract_x
_atom_site_fract_y
_atom_site_fract_z
_atom_site_U_iso_or_equiv
_atom_site_adp_type
_atom_site_occupancy
_atom_site_symmetry_multiplicity
_atom_site_calc_flag
_atom_site_refinement_flags
Li Li 0.2824(8) 0.6052(8) 0.0660(6) 0.0534(18) Uani 1 1 d .
N1 N 0.4513(4) 0.6823(4) 0.1483(3) 0.0580(10) Uani 1 1 d .
N2 N 0.6457(4) 0.7324(4) 0.2417(3) 0.0543(10) Uani 1 1 d .
N3 N 0.9048(4) 0.7390(4) 0.2164(3) 0.0496(9) Uani 1 1 d .
N4 N 1.0989(4) 0.6906(4) 0.1231(3) 0.0548(10) Uani 1 1 d .
C1 C 0.5777(5) 0.6307(5) 0.1855(4) 0.0547(11) Uani 1 1 d .
H1 H 0.6133 0.5370 0.1738 0.066 Uiso 1 1 calc R
C2 C 0.4424(5) 0.8227(5) 0.1857(5) 0.0717(16) Uani 1 1 d .
H2 H 0.3651 0.8862 0.1731 0.086 Uiso 1 1 calc R
C3 C 0.5597(5) 0.8558(6) 0.2428(5) 0.0727(16) Uani 1 1 d .
H3 H 0.5790 0.9436 0.2762 0.087 Uiso 1 1 calc R
C4 C 0.7871(5) 0.7198(7) 0.2898(4) 0.0661(14) Uani 1 1 d .
H4A H 0.7957 0.7929 0.3434 0.079 Uiso 1 1 calc R
H4B H 0.7957 0.6243 0.3215 0.079 Uiso 1 1 calc R
C5 C 1.0107(4) 0.6419(5) 0.1924(4) 0.0512(10) Uani 1 1 d .
H5 H 1.0190 0.5501 0.2225 0.061 Uiso 1 1 calc R
C6 C 0.9319(5) 0.8606(6) 0.1587(4) 0.0668(14) Uani 1 1 d .
H6 H 0.8795 0.9477 0.1587 0.080 Uiso 1 1 calc R
C7 C 1.0508(5) 0.8279(5) 0.1015(4) 0.0628(12) Uani 1 1 d .
H7 H 1.0937 0.8905 0.0540 0.075 Uiso 1 1 calc R
Cl1 Cl 0.25755(12) 0.27102(11) 0.08934(12) 0.0513(3) Uani 1 1 d .
O1 O 0.2703(5) 0.3953(4) 0.0231(3) 0.1917(4) Uani 1 1 d .
O2 O 0.3384(9) 0.1614(6) 0.0488(7) 0.216(4) Uani 1 1 d .
O3 O 0.1203(6) 0.2222(6) 0.0905(8) 0.193(4) Uani 1 1 d .
O4 O 0.3164(14) 0.3096(9) 0.1774(5) 0.251(6) Uani 1 1 d .

loop_
_atom_site_aniso_label
_atom_site_aniso_U_11
_atom_site_aniso_U_22
_atom_site_aniso_U_33
_atom_site_aniso_U_23
_atom_site_aniso_U_13
_atom_site_aniso_U_12
Li 0.054(4) 0.053(4) 0.054(5) -0.007(3) 0.002(3) -0.010(3)
N1 0.039(2) 0.061(2) 0.073(3) -0.011(2) 0.0015(18) -0.0018(17)
N2 0.040(2) 0.063(2) 0.060(2) -0.0144(19) 0.0051(16) -0.0033(16)
N3 0.0349(18) 0.065(2) 0.048(2) 0.0022(18) -0.0004(15) -0.0048(16)
N4 0.041(2) 0.066(3) 0.057(2) -0.0031(19) -0.0001(16) 0.0019(17)
C1 0.054(3) 0.045(2) 0.066(3) -0.014(2) 0.007(2) 0.002(2)
C2 0.045(3) 0.053(3) 0.118(5) -0.016(3) -0.003(3) 0.005(2)
C3 0.055(3) 0.058(3) 0.105(5) -0.030(3) 0.005(3) -0.001(2)
C4 0.052(3) 0.103(4) 0.044(3) 0.000(3) 0.004(2) -0.005(3)
C5 0.046(2) 0.054(3) 0.053(3) 0.003(2) -0.006(2) -0.0042(19)
C6 0.055(3) 0.060(3) 0.085(4) 0.012(3) 0.009(3) 0.009(2)
C7 0.051(3) 0.072(3) 0.065(3) 0.015(3) 0.003(2) -0.007(2)
Cl1 0.0533(6) 0.0501(6) 0.0505(5) 0.0015(6) -0.0101(5) 0.0031(5)
O1 0.141(4) 0.062(2) 0.073(3) 0.008(2) -0.011(3) -0.013(2)
O2 0.276(8) 0.086(4) 0.288(11) -0.005(5) 0.125(9) 0.067(5)
O3 0.070(3) 0.161(5) 0.348(10) 0.118(7) -0.028(5) -0.015(3)
O4 0.454(15) 0.193(8) 0.104(5) 0.059(5) -0.156(7) -0.143(9)

loop_
_atom_type_symbol
_atom_type_description
_atom_type_scat_dispersion_real
_atom_type_scat_dispersion_imag
_atom_type_scat_source
C C 0.0033 0.0016 'International Tables Vol C Tables 4.2.6.8 and 6.1.1.4'
H H 0.0000 0.0000 'International Tables Vol C Tables 4.2.6.8 and 6.1.1.4'
Li Li -0.0003 0.0001 'International Tables Vol C Tables 4.2.6.8 and 6.1.1.4'
N N 0.0061 0.0033 'International Tables Vol C Tables 4.2.6.8 and 6.1.1.4'
O O 0.0106 0.0060 'International Tables Vol C Tables 4.2.6.8 and 6.1.1.4'
Cl Cl 0.1484 0.1585 'International Tables Vol C Tables 4.2.6.8 and 6.1.1.4'

loop_
_geom_angle_atom_site_label_1
_geom_angle_atom_site_label_2
_geom_angle_atom_site_label_3
_geom_angle
_geom_angle_site_symmetry_1
_geom_angle_site_symmetry_3
N4 Li O4 107.9(4) 1_455 4_564
N4 Li O1 115.7(4) 1_455 .
O4 Li O1 95.8(5) 4_564 .
N4 Li N1 108.1(4) 1_455 .
O4 Li N1 105.4(5) 4_564 .
O1 Li N1 121.9(4) . .
C1 N1 C2 104.6(4) . .
C1 N1 Li 137.2(4) . .
C2 N1 Li 118.1(4) . .
C1 N2 C3 108.1(4) . .
C1 N2 C4 126.8(4) . .
C3 N2 C4 125.0(4) . .
C5 N3 C6 106.2(4) . .
C5 N3 C4 127.2(4) . .
C6 N3 C4 126.6(4) . .
C5 N4 C7 105.1(4) . .
C5 N4 Li 130.7(4) . 1_655
C7 N4 Li 123.8(4) . 1_655
N1 C1 N2 110.8(4) . .
N1 C1 H1 124.6 . .
N2 C1 H1 124.6 . .
C3 C2 N1 111.1(4) . .
C3 C2 H2 124.4 . .
N1 C2 H2 124.4 . .
C2 C3 N2 105.4(4) . .
C2 C3 H3 127.3 . .
N2 C3 H3 127.3 . .
N3 C4 N2 111.7(4) . .
N3 C4 H4A 109.3 . .
N2 C4 H4A 109.3 . .
N3 C4 H4B 109.3 . .
N2 C4 H4B 109.3 . .
H4A C4 H4B 107.9 . .
N4 C5 N3 112.5(4) . .
N4 C5 H5 123.7 . .
N3 C5 H5 123.8 . .
N3 C6 C7 105.6(4) . .
N3 C6 H6 127.2 . .
C7 C6 H6 127.2 . .
N4 C7 C6 110.5(4) . .
N4 C7 H7 124.7 . .
C6 C7 H7 124.8 . .
O3 Cl1 O4 117.8(7) . .
O3 Cl1 O2 105.7(5) . .
O4 Cl1 O2 108.3(7) . .
O3 Cl1 O1 110.5(4) . .
O4 Cl1 O1 106.2(3) . .
O2 Cl1 O1 108.0(4) . .
Cl1 O1 Li 126.7(3) . .
Cl1 O4 Li 156.8(6) . 3_655

loop_
_geom_bond_atom_site_label_1
_geom_bond_atom_site_label_2
_geom_bond_distance
_geom_bond_site_symmetry_2
Li N4 1.996(8) 1_455
Li O4 1.958(9) 4_564
Li O1 2.004(8) .
Li N1 2.009(8) .
N1 C1 1.341(6) .
N1 C2 1.377(6) .
N2 C1 1.337(6) .
N2 C3 1.377(6) .
N2 C4 1.442(6) .
N3 C5 1.351(6) .
N3 C6 1.365(6) .
N3 C4 1.451(5) .
N4 C5 1.291(6) .
N4 C7 1.360(6) .
N4 Li 1.996(8) 1_655
C1 H1 0.9300 .
C2 C3 1.341(7) .
C2 H2 0.9300 .
C3 H3 0.9300 .
C4 H4A 0.9700 .
C4 H4B 0.9700 .
C5 H5 0.9300 .
C6 C7 1.353(7) .
C6 H6 0.9300 .
C7 H7 0.9300 .
Cl1 O3 1.334(5) .
Cl1 O4 1.315(6) .
Cl1 O2 1.354(6) .
Cl1 O1 1.432(4) .
O4 Li 1.958(9) 3_655

loop_
_geom_torsion_atom_site_label_1
_geom_torsion_atom_site_label_2
_geom_torsion_atom_site_label_3
_geom_torsion_atom_site_label_4
_geom_torsion
_geom_torsion_site_symmetry_1
_geom_torsion_site_symmetry_4
N4 Li N1 C1 140.9(5) 1_455 .
O4 Li N1 C1 -103.9(7) 4_564 .
O1 Li N1 C1 3.2(8) . .
N4 Li N1 C2 -34.2(6) 1_455 .
O4 Li N1 C2 81.0(6) 4_564 .
O1 Li N1 C2 -171.9(5) . .
C2 N1 C1 N2 -0.8(6) . .
Li N1 C1 N2 -176.3(5) . .
C3 N2 C1 N1 0.8(6) . .
C4 N2 C1 N1 -176.8(4) . .
C1 N1 C2 C3 0.6(6) . .
Li N1 C2 C3 177.1(5) . .
N1 C2 C3 N2 -0.1(7) . .
C1 N2 C3 C2 -0.5(6) . .
C4 N2 C3 C2 177.2(5) . .
C5 N3 C4 N2 -120.1(5) . .
C6 N3 C4 N2 60.9(7) . .
C1 N2 C4 N3 78.2(7) . .
C3 N2 C4 N3 -99.0(6) . .
C7 N4 C5 N3 1.2(5) . .
Li N4 C5 N3 174.3(4) 1_655 .
C6 N3 C5 N4 -1.7(5) . .
C4 N3 C5 N4 179.2(4) . .
C5 N3 C6 C7 1.4(5) . .
C4 N3 C6 C7 -179.4(4) . .
C5 N4 C7 C6 -0.2(6) . .
Li N4 C7 C6 -174.0(4) 1_655 .
N3 C6 C7 N4 -0.7(6) . .
O3 Cl1 O1 Li 102.4(6) . .
O4 Cl1 O1 Li -26.4(8) . .
O2 Cl1 O1 Li -142.4(6) . .
N4 Li O1 Cl1 -70.5(6) 1_455 .
O4 Li O1 Cl1 176.4(4) 4_564 .
N1 Li O1 Cl1 64.3(6) . .
O3 Cl1 O4 Li 67(3) . 3_655
O2 Cl1 O4 Li -53(3) . 3_655
O1 Cl1 O4 Li -169(2) . 3_655
